data_4020182
loop_
_publ_author_name
'S. V. Lindeman'
'I. S. Neretin'
'M. G. Davlieva'
'J. K. Kochi'

_journal_name_full 'Journal of Organic Chemistry'
_journal_page_first 3263
_journal_page_last 3266
_journal_paper_doi 10.1021/jo047847o
_journal_volume 70
_journal_year 2005
_chemical_formula_moiety 'C8 H9 O2, F6 Sb'
_chemical_formula_sum 'C8 H9 F6 O2 Sb'
_chemical_formula_weight 372.90
_space_group_IT_number 14
_symmetry_cell_setting monoclinic
_symmetry_space_group_name_Hall '-P 2ybc'
_symmetry_space_group_name_H-M 'P 1 21/c 1'
_cell_angle_alpha 90.00
_cell_angle_beta 106.1640(10)
_cell_angle_gamma 90.00
_cell_formula_units_Z 4
_cell_length_a 11.9578(8)
_cell_length_b 8.3099(6)
_cell_length_c 12.3250(8)
_cell_measurement_temperature 123(2)
_cell_volume 1176.30(14)
_diffrn_ambient_temperature 123(2)
_exptl_crystal_density_diffrn 2.106
_cod_original_sg_symbol_H-M 'P 21/c'
_cod_database_code 4020182

loop_
_symmetry_equiv_pos_as_xyz
'x, y, z'
'-x, y+1/2, -z+1/2'
'-x, -y, -z'
'x, -y-1/2, z-1/2'

loop_
_atom_site_label
_atom_site_type_symbol
_atom_site_fract_x
_atom_site_fract_y
_atom_site_fract_z
_atom_site_U_iso_or_equiv
_atom_site_adp_type
_atom_site_occupancy
_atom_site_symmetry_multiplicity
_atom_site_calc_flag
_atom_site_refinement_flags
_atom_site_disorder_assembly
_atom_site_disorder_group
Sb1 Sb 0.885963(10) 0.843320(14) 0.624068(10) 0.02700(5) Uani 1 1 d . . .
F1 F 0.83568(15) 0.64511(16) 0.66348(14) 0.0534(4) Uani 1 1 d . . .
F2 F 0.93860(13) 1.04368(16) 0.59492(13) 0.0478(3) Uani 1 1 d . . .
F3 F 0.73541(11) 0.92481(19) 0.59619(12) 0.0466(3) Uani 1 1 d . . .
F4 F 0.86412(12) 0.77333(19) 0.47690(10) 0.0452(3) Uani 1 1 d . . .
F5 F 1.04106(10) 0.76452(16) 0.66347(10) 0.0401(3) Uani 1 1 d . . .
F6 F 0.91879(11) 0.90365(17) 0.77862(10) 0.0374(3) Uani 1 1 d . . .
O1 O 0.10097(13) 0.87947(17) -0.04428(13) 0.0328(3) Uani 1 1 d . . .
H11 H 0.0472 0.8707 -0.1046 0.056(9) Uiso 1 1 calc R . .
O2 O 0.20977(13) 0.79840(18) -0.15819(12) 0.0340(3) Uani 1 1 d . . .
H12 H 0.1449 0.8017 -0.2071 0.055(8) Uiso 1 1 calc R . .
C1 C 0.30288(18) 0.8596(2) 0.02975(17) 0.0295(4) Uani 1 1 d . . .
C2 C 0.29804(18) 0.9237(3) 0.13298(17) 0.0344(4) Uani 1 1 d . . .
H2 H 0.2255 0.9556 0.1434 0.046(7) Uiso 1 1 calc R . .
C3 C 0.39913(18) 0.9405(3) 0.21992(18) 0.0379(4) Uani 1 1 d . . .
H3 H 0.3954 0.9845 0.2900 0.043(7) Uiso 1 1 calc R . .
C4 C 0.50690(18) 0.8939(3) 0.20664(19) 0.0376(4) Uani 1 1 d . . .
C5 C 0.5106(2) 0.8294(3) 0.1031(2) 0.0409(5) Uani 1 1 d . . .
H5 H 0.5831 0.7968 0.0929 0.052(8) Uiso 1 1 calc R . .
C6 C 0.41088(19) 0.8122(3) 0.01552(19) 0.0370(4) Uani 1 1 d . . .
H6 H 0.4149 0.7685 -0.0545 0.042(7) Uiso 1 1 calc R . .
C7 C 0.19803(18) 0.8452(2) -0.06273(17) 0.0290(4) Uani 1 1 d . . .
C8 C 0.6162(2) 0.9149(4) 0.3011(2) 0.0548(6) Uani 1 1 d . . .
H8A H 0.5983 0.9048 0.3737 0.082 Uiso 0.50 1 calc PR A 1
H8B H 0.6492 1.0217 0.2958 0.082 Uiso 0.50 1 calc PR A 1
H8C H 0.6728 0.8321 0.2956 0.082 Uiso 0.50 1 calc PR A 1
H8D H 0.6819 0.9342 0.2697 0.082 Uiso 0.50 1 d PR A 2
H8E H 0.6309 0.8174 0.3476 0.082 Uiso 0.50 1 d PR A 2
H8F H 0.6074 1.0069 0.3478 0.082 Uiso 0.50 1 d PR A 2

loop_
_atom_site_aniso_label
_atom_site_aniso_U_11
_atom_site_aniso_U_22
_atom_site_aniso_U_33
_atom_site_aniso_U_23
_atom_site_aniso_U_13
_atom_site_aniso_U_12
Sb1 0.02722(7) 0.02386(7) 0.03235(7) -0.00310(4) 0.01232(5) -0.00096(4)
F1 0.0742(11) 0.0298(7) 0.0686(10) -0.0073(6) 0.0406(9) -0.0145(6)
F2 0.0547(8) 0.0299(6) 0.0688(9) 0.0049(6) 0.0337(7) -0.0037(6)
F3 0.0297(6) 0.0577(9) 0.0538(8) -0.0092(7) 0.0138(6) 0.0040(6)
F4 0.0418(7) 0.0603(9) 0.0333(6) -0.0107(6) 0.0102(5) 0.0042(6)
F5 0.0364(6) 0.0483(8) 0.0363(6) -0.0058(5) 0.0114(5) 0.0138(5)
F6 0.0351(6) 0.0435(7) 0.0360(6) -0.0094(5) 0.0137(5) 0.0035(5)
O1 0.0287(7) 0.0338(7) 0.0381(7) -0.0008(6) 0.0130(6) 0.0013(5)
O2 0.0332(7) 0.0361(7) 0.0334(7) -0.0019(6) 0.0102(6) 0.0053(6)
C1 0.0301(9) 0.0266(9) 0.0346(9) 0.0020(7) 0.0134(7) 0.0033(7)
C2 0.0307(9) 0.0399(11) 0.0360(10) -0.0011(8) 0.0147(8) 0.0033(8)
C3 0.0352(10) 0.0449(12) 0.0350(10) -0.0045(8) 0.0121(8) 0.0030(8)
C4 0.0336(10) 0.0396(11) 0.0390(11) 0.0020(9) 0.0092(8) 0.0046(8)
C5 0.0310(10) 0.0485(13) 0.0455(12) -0.0002(9) 0.0142(9) 0.0106(8)
C6 0.0349(10) 0.0413(11) 0.0379(10) -0.0031(8) 0.0153(8) 0.0087(8)
C7 0.0325(9) 0.0209(8) 0.0367(9) 0.0030(7) 0.0147(8) 0.0018(6)
C8 0.0367(12) 0.0744(19) 0.0480(14) -0.0054(13) 0.0028(10) 0.0063(12)

loop_
_geom_bond_atom_site_label_1
_geom_bond_atom_site_label_2
_geom_bond_distance
_geom_bond_site_symmetry_2
_geom_bond_publ_flag
Sb1 F2 1.8502(13) . ?
Sb1 F4 1.8527(12) . ?
Sb1 F1 1.8636(13) . ?
Sb1 F3 1.8637(13) . ?
Sb1 F5 1.8981(12) . ?
Sb1 F6 1.9020(12) . ?
O1 C7 1.276(2) . ?
O1 H11 0.8400 . ?
O2 C7 1.283(2) . ?
O2 H12 0.8400 . ?
C1 C2 1.395(3) . ?
C1 C6 1.407(3) . ?
C1 C7 1.446(3) . ?
C2 C3 1.381(3) . ?
C2 H2 0.9500 . ?
C3 C4 1.398(3) . ?
C3 H3 0.9500 . ?
C4 C5 1.396(3) . ?
C4 C8 1.500(3) . ?
C5 C6 1.374(3) . ?
C5 H5 0.9500 . ?
C6 H6 0.9500 . ?
C8 H8A 0.9800 . ?
C8 H8B 0.9800 . ?
C8 H8C 0.9800 . ?
C8 H8D 0.9799 . ?
C8 H8E 0.9801 . ?
C8 H8F 0.9800 . ?
